data_4331358
loop_
_publ_author_name
'Weiwei Ju'
'Deng Zhang'
'Dunru Zhu'
'Yan Xu'

_publ_section_title
;
 l- and d-[Ln(HCO2)(SO4)(H2O)]n (Ln = La, Ce, Pr, Nd, and Eu): Chiral
 Enantiomerically 3D Architectures Constructed by Double -[Ln-O]n- Helices
;
_journal_name_full 'Inorganic Chemistry'
_journal_page_first 13373
_journal_page_last 13379
_journal_paper_doi 10.1021/ic302134m
_journal_volume 51
_journal_year 2012
_chemical_formula_sum 'C H3 Eu O7 S'
_chemical_formula_weight 311.05
_chemical_name_systematic
; 
 ? 
;
_space_group_IT_number 76
_symmetry_cell_setting tetragonal
_symmetry_space_group_name_Hall 'P 4w'
_symmetry_space_group_name_H-M 'P 41'
_atom_sites_solution_hydrogens geom
_atom_sites_solution_primary direct
_atom_sites_solution_secondary difmap
_audit_creation_method SHELXL-97
_cell_angle_alpha 90.00
_cell_angle_beta 90.00
_cell_angle_gamma 90.00
_cell_formula_units_Z 4
_cell_length_a 6.9130(5)
_cell_length_b 6.9130(5)
_cell_length_c 11.5956(18)
_cell_measurement_reflns_used 3415
_cell_measurement_temperature 296(2)
_cell_measurement_theta_max 26.468
_cell_measurement_theta_min 2.933
_cell_volume 554.15(10)
_computing_cell_refinement 'SAINT (Bruker, 2005)'
_computing_data_collection 'APEX2 (Bruker, 2005)'
_computing_data_reduction SAINT
_computing_molecular_graphics SHELXTL
_computing_publication_material SHELXTL
_computing_structure_refinement 'SHELXL-97 (Sheldrick, 1997)'
_computing_structure_solution 'SHELXS-97 (Sheldrick, 1990)'
_diffrn_ambient_temperature 296(2)
_diffrn_measured_fraction_theta_full 0.991
_diffrn_measured_fraction_theta_max 0.991
_diffrn_measurement_device_type 'Bruker Apex2 CCD'
_diffrn_measurement_method '\w scans'
_diffrn_radiation_monochromator graphite
_diffrn_radiation_source 'fine-focus sealed tube'
_diffrn_radiation_type MoK\a
_diffrn_radiation_wavelength 0.71073
_diffrn_reflns_av_R_equivalents 0.0348
_diffrn_reflns_av_sigmaI/netI 0.0353
_diffrn_reflns_limit_h_max 8
_diffrn_reflns_limit_h_min -8
_diffrn_reflns_limit_k_max 8
_diffrn_reflns_limit_k_min -8
_diffrn_reflns_limit_l_max 13
_diffrn_reflns_limit_l_min -14
_diffrn_reflns_number 4038
_diffrn_reflns_theta_full 25.97
_diffrn_reflns_theta_max 25.97
_diffrn_reflns_theta_min 2.95
_exptl_absorpt_coefficient_mu 11.674
_exptl_absorpt_correction_T_max 0.3881
_exptl_absorpt_correction_T_min 0.2567
_exptl_absorpt_correction_type multi-scan
_exptl_crystal_colour Colorless
_exptl_crystal_density_diffrn 3.728
_exptl_crystal_description 'tetragonal pyramid'
_exptl_crystal_F_000 576
_exptl_crystal_size_max 0.16
_exptl_crystal_size_mid 0.14
_exptl_crystal_size_min 0.10
_refine_diff_density_max 0.889
_refine_diff_density_min -0.540
_refine_diff_density_rms 0.132
_refine_ls_abs_structure_details 'Flack H D (1983), Acta Cryst. A39, 876-881'
_refine_ls_abs_structure_Flack -0.069(17)
_refine_ls_extinction_coef 0.240(5)
_refine_ls_extinction_expression Fc^*^=kFc[1+0.001xFc^2^\l^3^/sin(2\q)]^-1/4^
_refine_ls_extinction_method SHELXL
_refine_ls_goodness_of_fit_ref 1.045
_refine_ls_hydrogen_treatment mixed
_refine_ls_matrix_type full
_refine_ls_number_parameters 101
_refine_ls_number_reflns 1045
_refine_ls_number_restraints 3
_refine_ls_restrained_S_all 1.043
_refine_ls_R_factor_all 0.0164
_refine_ls_R_factor_gt 0.0163
_refine_ls_shift/su_max 0.005
_refine_ls_shift/su_mean 0.000
_refine_ls_structure_factor_coef Fsqd
_refine_ls_weighting_details 'calc w=1/[\s^2^(Fo^2^)+(0.0164P)^2^+0.0000P] where P=(Fo^2^+2Fc^2^)/3'
_refine_ls_weighting_scheme calc
_refine_ls_wR_factor_gt 0.0388
_refine_ls_wR_factor_ref 0.0389
_reflns_number_gt 1039
_reflns_number_total 1045
_reflns_threshold_expression >2sigma(I)
_cod_data_source_file ic302134m_si_001_10.cif
_cod_data_source_block 10
_cod_depositor_comments
;
The following automatic conversions were performed:

'_exptl_absorpt_correction_type' value 'multi-scans' was replaced
with the value 'multi-scan' as specified in the replacement file
'src/cod-tools/trunk/data/replacement-values/replacement_values.lst'.

Automatic conversion script
Id: cif_fix_values 5376 2017-05-30 11:51:03Z andrius 
;
_cod_database_code 4331358

loop_
_symmetry_equiv_pos_as_xyz
'x, y, z'
'-x, -y, z+1/2'
'-y, x, z+1/4'
'y, -x, z+3/4'

loop_
_atom_site_label
_atom_site_type_symbol
_atom_site_fract_x
_atom_site_fract_y
_atom_site_fract_z
_atom_site_U_iso_or_equiv
_atom_site_adp_type
_atom_site_occupancy
_atom_site_symmetry_multiplicity
_atom_site_calc_flag
_atom_site_refinement_flags
Eu1 Eu 0.38403(3) 0.87348(3) 0.16339(7) 0.00675(14) Uani 1 1 d .
S1 S 0.88778(17) 0.72617(19) 0.22016(9) 0.0064(3) Uani 1 1 d .
O1 O 0.8798(6) 0.5993(7) 0.1187(5) 0.0174(12) Uani 1 1 d .
O2 O 0.7043(6) 0.8225(6) 0.2373(4) 0.0168(9) Uani 1 1 d .
O3 O 1.0442(6) 0.8714(6) 0.2042(4) 0.0130(8) Uani 1 1 d .
O4 O 0.9306(7) 0.6083(5) 0.3220(4) 0.0132(8) Uani 1 1 d .
O5 O 0.3369(6) 1.2154(6) 0.2477(4) 0.0149(9) Uani 1 1 d .
O6 O 0.3296(6) 1.5335(6) 0.2431(3) 0.0139(8) Uani 1 1 d .
O1W O 0.2417(7) 1.0717(7) 0.0106(3) 0.0197(10) Uani 1 1 d .
H1WA H 0.318(9) 1.081(10) -0.046(9) 0.030 Uiso 1 1 d D
H1WB H 0.126(9) 1.031(11) -0.023(8) 0.030 Uiso 1 1 d D
C1 C 0.3793(9) 1.3700(8) 0.2005(5) 0.0135(12) Uani 1 1 d D
H1 H 0.400(9) 1.368(9) 0.122(2) 0.016 Uiso 1 1 d D

loop_
_atom_site_aniso_label
_atom_site_aniso_U_11
_atom_site_aniso_U_22
_atom_site_aniso_U_33
_atom_site_aniso_U_23
_atom_site_aniso_U_13
_atom_site_aniso_U_12
Eu1 0.00624(18) 0.00747(18) 0.00654(17) 0.00054(10) 0.00085(12) -0.00023(9)
S1 0.0062(6) 0.0078(6) 0.0052(5) 0.0014(5) -0.0003(5) 0.0003(5)
O1 0.020(2) 0.023(2) 0.009(3) -0.0051(17) -0.0004(15) -0.0033(17)
O2 0.009(2) 0.020(2) 0.021(2) 0.0008(17) 0.0019(17) 0.0066(18)
O3 0.0093(19) 0.015(2) 0.0146(18) -0.0054(16) 0.0016(15) -0.0005(16)
O4 0.017(2) 0.013(2) 0.010(2) 0.0017(14) -0.0047(18) 0.0018(16)
O5 0.017(2) 0.015(2) 0.0133(19) 0.0011(17) 0.0044(16) -0.0005(17)
O6 0.018(2) 0.012(2) 0.012(2) -0.0017(16) 0.0000(16) 0.0062(17)
O1W 0.015(2) 0.027(3) 0.017(2) 0.0097(19) -0.0036(19) -0.0015(18)
C1 0.019(3) 0.008(3) 0.013(3) -0.002(2) -0.001(2) 0.005(3)

loop_
_atom_type_symbol
_atom_type_description
_atom_type_scat_dispersion_real
_atom_type_scat_dispersion_imag
_atom_type_scat_source
C C 0.0033 0.0016 'International Tables Vol C Tables 4.2.6.8 and 6.1.1.4'
H H 0.0000 0.0000 'International Tables Vol C Tables 4.2.6.8 and 6.1.1.4'
O O 0.0106 0.0060 'International Tables Vol C Tables 4.2.6.8 and 6.1.1.4'
S S 0.1246 0.1234 'International Tables Vol C Tables 4.2.6.8 and 6.1.1.4'
Eu Eu -0.1578 3.6682 'International Tables Vol C Tables 4.2.6.8 and 6.1.1.4'

loop_
_geom_angle_atom_site_label_1
_geom_angle_atom_site_label_2
_geom_angle_atom_site_label_3
_geom_angle
_geom_angle_site_symmetry_1
_geom_angle_site_symmetry_3
O4 Eu1 O1 114.47(16) 4_574 3_655
O4 Eu1 O3 138.62(14) 4_574 1_455
O1 Eu1 O3 81.38(15) 3_655 1_455
O4 Eu1 O2 68.39(14) 4_574 .
O1 Eu1 O2 66.51(14) 3_655 .
O3 Eu1 O2 146.38(15) 1_455 .
O4 Eu1 O1W 67.05(13) 4_574 .
O1 Eu1 O1W 137.09(15) 3_655 .
O3 Eu1 O1W 75.66(15) 1_455 .
O2 Eu1 O1W 135.38(16) . .
O4 Eu1 O6 143.40(14) 4_574 1_545
O1 Eu1 O6 70.28(13) 3_655 1_545
O3 Eu1 O6 77.20(13) 1_455 1_545
O2 Eu1 O6 82.63(12) . 1_545
O1W Eu1 O6 135.92(14) . 1_545
O4 Eu1 O5 73.86(15) 4_574 .
O1 Eu1 O5 67.09(13) 3_655 .
O3 Eu1 O5 78.86(12) 1_455 .
O2 Eu1 O5 96.63(13) . .
O1W Eu1 O5 73.16(14) . .
O6 Eu1 O5 133.47(14) 1_545 .
O4 Eu1 O6 72.88(14) 4_574 4_464
O1 Eu1 O6 137.69(13) 3_655 4_464
O3 Eu1 O6 121.98(13) 1_455 4_464
O2 Eu1 O6 80.08(13) . 4_464
O1W Eu1 O6 85.03(15) . 4_464
O6 Eu1 O6 80.72(13) 1_545 4_464
O5 Eu1 O6 145.31(12) . 4_464
O4 Eu1 O5 106.31(15) 4_574 4_464
O1 Eu1 O5 138.39(15) 3_655 4_464
O3 Eu1 O5 73.24(14) 1_455 4_464
O2 Eu1 O5 125.33(13) . 4_464
O1W Eu1 O5 67.01(14) . 4_464
O6 Eu1 O5 72.27(12) 1_545 4_464
O5 Eu1 O5 135.66(16) . 4_464
O6 Eu1 O5 48.95(13) 4_464 4_464
O4 Eu1 C1 89.18(16) 4_574 4_464
O1 Eu1 C1 145.77(16) 3_655 4_464
O3 Eu1 C1 97.26(14) 1_455 4_464
O2 Eu1 C1 103.66(14) . 4_464
O1W Eu1 C1 73.73(17) . 4_464
O6 Eu1 C1 76.05(15) 1_545 4_464
O5 Eu1 C1 146.58(16) . 4_464
O6 Eu1 C1 24.94(13) 4_464 4_464
O5 Eu1 C1 24.05(14) 4_464 4_464
O2 S1 O4 108.8(3) . .
O2 S1 O1 110.6(2) . .
O4 S1 O1 108.7(3) . .
O2 S1 O3 110.1(2) . .
O4 S1 O3 109.2(3) . .
O1 S1 O3 109.3(2) . .
S1 O1 Eu1 140.5(3) . 4_564
S1 O2 Eu1 145.8(3) . .
S1 O3 Eu1 137.9(2) . 1_655
S1 O4 Eu1 149.3(3) . 3_755
C1 O5 Eu1 126.5(4) . .
C1 O5 Eu1 94.0(3) . 3_665
Eu1 O5 Eu1 137.72(17) . 3_665
C1 O6 Eu1 129.3(4) . 1_565
C1 O6 Eu1 94.9(3) . 3_665
Eu1 O6 Eu1 135.33(16) 1_565 3_665
Eu1 O1W H1WA 111(5) . .
Eu1 O1W H1WB 118(5) . .
H1WA O1W H1WB 104(7) . .
O5 C1 O6 121.9(6) . .
O5 C1 Eu1 61.9(3) . 3_665
O6 C1 Eu1 60.1(3) . 3_665
O5 C1 H1 118(4) . .
O6 C1 H1 116(4) . .
Eu1 C1 H1 154(4) 3_665 .

loop_
_geom_bond_atom_site_label_1
_geom_bond_atom_site_label_2
_geom_bond_distance
_geom_bond_site_symmetry_2
Eu1 O4 2.315(4) 4_574
Eu1 O1 2.384(5) 3_655
Eu1 O3 2.396(4) 1_455
Eu1 O2 2.400(4) .
Eu1 O1W 2.447(4) .
Eu1 O6 2.553(4) 1_545
Eu1 O5 2.578(4) .
Eu1 O6 2.634(4) 4_464
Eu1 O5 2.677(4) 4_464
Eu1 C1 3.026(6) 4_464
S1 O2 1.446(4) .
S1 O4 1.465(4) .
S1 O1 1.468(5) .
S1 O3 1.487(4) .
O1 Eu1 2.384(5) 4_564
O3 Eu1 2.396(4) 1_655
O4 Eu1 2.315(4) 3_755
O5 C1 1.236(7) .
O5 Eu1 2.677(4) 3_665
O6 C1 1.281(6) .
O6 Eu1 2.553(4) 1_565
O6 Eu1 2.634(4) 3_665
O1W H1WA 0.84(8) .
O1W H1WB 0.93(7) .
C1 Eu1 3.026(6) 3_665
C1 H1 0.92(2) .
